data_2003798
loop_
_publ_author_name
'Kolev, T.'
'Preut, H.'
'Koniczek, L.'
'Bleckmann, P.'
'Juchnovski, I.'
'Mladenova, M.'

_publ_section_title
;
 <small>L</small>-(+)-\a-Bromobenzeneacetic Acid ({-})-Menthyl Ester
;
_journal_issue 8
_journal_name_full 'Acta Crystallographica Section C'
_journal_page_first 1634
_journal_page_last 1636
_journal_paper_doi 10.1107/S0108270195001430
_journal_volume 51
_journal_year 1995
_chemical_formula_moiety 'C18 H25 Br1 O2'
_chemical_formula_sum 'C18 H25 Br O2'
_chemical_formula_weight 353.30
_chemical_melting_point 351.5(5)
_chemical_name_systematic 'L-(+)-\a-Bromobenzeneacetic acid, (-)-Menthyl ester'
_space_group_IT_number 4
_symmetry_cell_setting monoclinic
_symmetry_space_group_name_Hall 'P 2yb'
_symmetry_space_group_name_H-M 'P 1 21 1'
_audit_creation_method
;
     text program nroff under UNIX
;
_cell_angle_alpha 90.0
_cell_angle_beta 92.68(7)
_cell_angle_gamma 90.0
_cell_formula_units_Z 2
_cell_length_a 5.522(5)
_cell_length_b 19.389(17)
_cell_length_c 8.208(6)
_cell_measurement_reflns_used 30
_cell_measurement_temperature 293(1)
_cell_measurement_theta_max 30.31
_cell_measurement_theta_min 15.42
_cell_volume 877.8(13)
_computing_cell_refinement 'Nicolet R3m/V Software'
_computing_data_collection 'Nicolet R3m/V Software, Release 4.11'
_computing_data_reduction 'Nicolet R3m/V Software'
_computing_publication_material 'PARST (Nardelli, 1983), PLATON (Spek, 1982) and MISSYM (Le Page, 1987)'
_computing_structure_refinement 'SHELXTL-Plus and SHELX76 (Sheldrick, 1976)'
_computing_structure_solution 'SHELXTL-Plus and SHELX76 (Sheldrick, 1976)'
_diffrn_ambient_temperature 293.0(10)
_diffrn_measurement_device 'Nicolet R3m/V'
_diffrn_measurement_method \q/2\q
_diffrn_radiation_monochromator graphite
_diffrn_radiation_source 'X-ray tube'
_diffrn_radiation_type 'Mo K\a'
_diffrn_radiation_wavelength 0.71073
_diffrn_reflns_av_R_equivalents 0.0452
_diffrn_reflns_limit_h_max 6
_diffrn_reflns_limit_h_min -6
_diffrn_reflns_limit_k_max 21
_diffrn_reflns_limit_k_min -1
_diffrn_reflns_limit_l_max 9
_diffrn_reflns_limit_l_min -9
_diffrn_reflns_number 2606
_diffrn_reflns_reduction_process
;
   Lorentz-polarization correction,
   data averaged
;
_diffrn_reflns_theta_max 22.5
_diffrn_reflns_theta_min 1.0
_diffrn_standards_decay_% 0
_diffrn_standards_interval_time 150
_diffrn_standards_number 6
_exptl_absorpt_coefficient_mu 2.32
_exptl_absorpt_correction_type none
_exptl_crystal_colour colourless
_exptl_crystal_density_diffrn 1.336
_exptl_crystal_description 'approximately quadratic column'
_exptl_crystal_F_000 368
_exptl_crystal_size_max 0.52
_exptl_crystal_size_mid 0.19
_exptl_crystal_size_min 0.16
_refine_diff_density_max 0.3
_refine_diff_density_min -0.3
_refine_ls_extinction_method none
_refine_ls_goodness_of_fit_obs 0.68
_refine_ls_hydrogen_treatment refU
_refine_ls_matrix_type full
_refine_ls_number_constraints 0
_refine_ls_number_parameters 190
_refine_ls_number_reflns 1001
_refine_ls_number_restraints 0
_refine_ls_R_factor_all 0.0406
_refine_ls_R_factor_obs 0.0292
_refine_ls_shift/esd_max 0.003
_refine_ls_shift/esd_mean 0.0005
_refine_ls_structure_factor_coef F
_refine_ls_weighting_scheme unit
_refine_ls_wR_factor_all 0.0401
_refine_ls_wR_factor_obs 0.0299
_reflns_limit_h_max 6
_reflns_limit_h_min -6
_reflns_limit_k_max 21
_reflns_limit_k_min -1
_reflns_limit_l_max 9
_reflns_limit_l_min 0
_reflns_number_observed 1001
_reflns_number_total 1272
_reflns_observed_criterion refl_observed_if_F>_4.0_sigma(F)
_cod_data_source_file ka1107.cif
_cod_data_source_block global
_cod_depositor_comments
;
The following automatic conversions were performed:

'_chemical_melting_point' value '351-352' was changed to '351.5(5)' -
the average value was taken and precision was estimated.

Automatic conversion script
Id: cif_fix_values 1715 2011-07-08 13:25:40Z adriana 
;
_cod_original_cell_volume 878.0(10)
_cod_original_sg_symbol_Hall 'P 2y1'
_cod_original_sg_symbol_H-M 'P 21'
_cod_original_formula_sum 'C18 H25 Br1 O2'
_cod_database_code 2003798

loop_
_symmetry_equiv_pos_as_xyz
+x,+y,+z
-x,1/2+y,-z

loop_
_atom_site_aniso_label
_atom_site_aniso_U_11
_atom_site_aniso_U_12
_atom_site_aniso_U_13
_atom_site_aniso_U_22
_atom_site_aniso_U_23
_atom_site_aniso_U_33
Br(1) 1.365(8) -.005(6) -.243(4) .766(5) .409(8) .497(4)
O(1) .371(29) -.462(34) -.080(27) .761(39) .047(20) .931(37)
O(2) .387(27) -.102(22) .063(21) .369(26) .010(20) .466(25)
C(1) .430(46) -.012(33) -.016(32) .443(42) -.027(30) .359(34)
C(2) .361(41) .008(32) .014(31) .415(40) .016(30) .463(37)
H(2a) .600(45) .0 .0 .0 .0 .0
C(3) .351(33) -.047(46) -.048(26) .340(32) .107(40) .411(30)
C(4) .450(37) .022(53) -.033(27) .505(36) -.075(40) .416(31)
H(4a) .600(45) .0 .0 .0 .0 .0
C(5) .427(45) -.135(39) .036(33) .770(54) .015(40) .407(38)
H(5a) .600(45) .0 .0 .0 .0 .0
C(6) .622(52) -.185(38) .010(38) .554(49) .036(40) .453(40)
H(6a) .600(45) .0 .0 .0 .0 .0
C(7) .591(52) -.117(40) -.072(43) .383(44) -.100(30) .690(49)
H(7a) .600(45) .0 .0 .0 .0 .0
C(8) .479(45) -.017(36) .096(34) .415(42) -.075(30) .558(43)
H(8a) .600(45) .0 .0 .0 .0 .0
C(9) .412(46) -.001(32) .115(34) .377(39) -.006(30) .392(38)
H(9a) .600(45) .0 .0 .0 .0 .0
C(10) .421(42) -.039(37) .075(35) .465(41) -.035(30) .565(44)
H(10a) .600(45) .0 .0 .0 .0 .0
H(10b) .600(45) .0 .0 .0 .0 .0
C(11) .441(54) .011(42) .059(42) .443(48) -.030(40) .772(57)
H(11a) .600(45) .0 .0 .0 .0 .0
C(12) .565(56) -.101(44) .126(44) .489(48) .145(40) .761(54)
H(12a) .600(45) .0 .0 .0 .0 .0
H(12b) .600(45) .0 .0 .0 .0 .0
C(13) .620(55) -.058(38) .153(39) .463(46) .061(40) .549(44)
H(13a) .600(45) .0 .0 .0 .0 .0
H(13b) .600(45) .0 .0 .0 .0 .0
C(14) .388(42) -.029(33) .112(32) .434(42) -.049(30) .405(39)
H(14a) .600(45) .0 .0 .0 .0 .0
C(15) .462(45) .024(36) .048(34) .480(44) -.034(30) .485(42)
H(15a) .600(45) .0 .0 .0 .0 .0
C(16) .774(58) .018(42) .006(40) .809(60) .036(50) .419(42)
H(16a) .600(45) .0 .0 .0 .0 .0
H(16b) .600(45) .0 .0 .0 .0 .0
H(16c) .600(45) .0 .0 .0 .0 .0
C(17) .824(67) .271(51) -.038(51) .723(62) -.151(50) .861(63)
H(17a) .600(45) .0 .0 .0 .0 .0
H(17b) .600(45) .0 .0 .0 .0 .0
H(17c) .600(45) .0 .0 .0 .0 .0
C(18) .647(61) .067(53) -.117(50) .673(60) .144(50) .885(64)
H(18a) .600(45) .0 .0 .0 .0 .0
H(18b) .600(45) .0 .0 .0 .0 .0
H(18c) .600(45) .0 .0 .0 .0 .0

loop_
_atom_site_label
_atom_site_fract_x
_atom_site_fract_y
_atom_site_fract_z
_atom_site_U_iso_or_equiv
_atom_site_thermal_displace_type
_atom_site_calc_flag
_atom_site_calc_attached_atom
Br(1) 0.1989(2) 0.0 0.07376(9) .0885 Uani ? ?
O(1) -0.2872(9) 0.0765(3) -0.1618(6) .0691 Uani ? ?
O(2) -0.0389(8) 0.1447(2) -0.0115(5) .0406 Uani ? ?
C(1) -0.091(1) 0.0898(4) -0.1059(7) .0412 Uani ? ?
C(2) 0.135(1) 0.0485(4) -0.1331(7) .0413 Uani ? ?
H(2a) 0.265(1) 0.0802(4) -0.1495(7) .0600 Uiso calc C(2)
C(3) 0.1197(9) -0.0011(5) -0.2731(6) .0369 Uani ? ?
C(4) 0.297(1) -0.0010(6) -0.3847(6) .0459 Uani ? ?
H(4a) 0.424(1) 0.0327(6) -0.3735(6) .0600 Uiso calc C(4)
C(5) 0.292(1) -0.0452(4) -0.5143(8) .0534 Uani ? ?
H(5a) 0.418(1) -0.0457(4) -0.5908(8) .0600 Uiso calc C(5)
C(6) 0.109(1) -0.0916(4) -0.5333(8) .0543 Uani ? ?
H(6a) 0.104(1) -0.1240(4) -0.6219(8) .0600 Uiso calc C(6)
C(7) -0.071(1) -0.0934(4) -0.4250(9) .0558 Uani ? ?
H(7a) -0.205(1) -0.1246(4) -0.4416(9) .0600 Uiso calc C(7)
C(8) -0.067(1) -0.0485(4) -0.2942(8) .0481 Uani ? ?
H(8a) -0.191(1) -0.0510(4) -0.2164(8) .0600 Uiso calc C(8)
C(9) -0.247(1) 0.1834(4) 0.0428(8) .0391 Uani ? ?
H(9a) -0.380(1) 0.1524(4) 0.0576(8) .0600 Uiso calc C(9)
C(10) -0.323(1) 0.2369(4) -0.0838(9) .0482 Uani ? ?
H(10a) -0.365(1) 0.2148(4) -0.1858(9) .0600 Uiso calc C(10)
H(10b) -0.188(1) 0.2670(4) -0.0996(9) .0600 Uiso calc C(10)
C(11) -0.533(1) 0.2788(4) -0.028(1) .0551 Uani ? ?
H(11a) -0.666(1) 0.2475(4) -0.014(1) .0600 Uiso calc C(11)
C(12) -0.470(1) 0.3109(4) 0.1370(9) .0602 Uani ? ?
H(12a) -0.610(1) 0.3345(4) 0.1751(9) .0600 Uiso calc C(12)
H(12b) -0.344(1) 0.3442(4) 0.1255(9) .0600 Uiso calc C(12)
C(13) -0.387(1) 0.2574(4) 0.2619(9) .0540 Uani ? ?
H(13a) -0.519(1) 0.2269(4) 0.2817(9) .0600 Uiso calc C(13)
H(13b) -0.340(1) 0.2798(4) 0.3628(9) .0600 Uiso calc C(13)
C(14) -0.171(1) 0.2149(4) 0.2056(8) .0406 Uani ? ?
H(14a) -0.042(1) 0.2464(4) 0.1852(8) .0600 Uiso calc C(14)
C(15) -0.077(1) 0.1620(4) 0.3332(8) .0475 Uani ? ?
H(15a) 0.058(1) 0.1392(4) 0.2859(8) .0600 Uiso calc C(15)
C(16) 0.022(2) 0.1957(4) 0.4895(9) .0668 Uani ? ?
H(16a) 0.083(2) 0.1616(4) 0.5657(9) .0600 Uiso calc C(16)
H(16b) 0.151(2) 0.2265(4) 0.4640(9) .0600 Uiso calc C(16)
H(16c) -0.106(2) 0.2213(4) 0.5367(9) .0600 Uiso calc C(16)
C(17) -0.258(2) 0.1060(4) 0.371(1) .0805 Uani ? ?
H(17a) -0.187(2) 0.0741(4) 0.449(1) .0600 Uiso calc C(17)
H(17b) -0.398(2) 0.1273(4) 0.415(1) .0600 Uiso calc C(17)
H(17c) -0.306(2) 0.0819(4) 0.273(1) .0600 Uiso calc C(17)
C(18) -0.619(2) 0.3313(5) -0.156(1) .0740 Uani ? ?
H(18a) -0.658(2) 0.3093(5) -0.258(1) .0600 Uiso calc C(18)
H(18b) -0.760(2) 0.3542(5) -0.118(1) .0600 Uiso calc C(18)
H(18c) -0.492(2) 0.3644(5) -0.169(1) .0600 Uiso calc C(18)

loop_
_atom_type_symbol
_atom_type_scat_source
_atom_type_scat_dispersion_real
_atom_type_scat_dispersion_imag
C International_Tables_Vol_IV_Table_2.2B 0.002 0.002
H International_Tables_Vol_IV_Table_2.2B 0 0
O International_Tables_Vol_IV_Table_2.2B 0.008 0.006
Br International_Tables_Vol_IV_Table_2.2B -0.374 2.456

loop_
_geom_angle_atom_site_label_1
_geom_angle_atom_site_label_2
_geom_angle_atom_site_label_3
_geom_angle
_geom_angle_publ_flag
C(1) O(2) C(9) 115.6(5) yes
O(1) C(1) O(2) 124.5(7) yes
O(2) C(1) C(2) 110.5(6) yes
O(1) C(1) C(2) 125.0(6) yes
Br(1) C(2) C(1) 104.1(4) yes
C(1) C(2) C(3) 116.0(5) yes
Br(1) C(2) C(3) 110.9(5) yes
C(2) C(3) C(8) 122.4(6) yes
C(2) C(3) C(4) 119.8(6) yes
C(4) C(3) C(8) 117.9(6) yes
C(3) C(4) C(5) 122.2(6) yes
C(4) C(5) C(6) 119.5(7) yes
C(5) C(6) C(7) 120.2(7) yes
C(6) C(7) C(8) 120.3(7) yes
C(3) C(8) C(7) 120.0(7) yes
O(2) C(9) C(14) 106.6(6) yes
O(2) C(9) C(10) 109.9(6) yes
C(10) C(9) C(14) 112.8(6) yes
C(9) C(10) C(11) 110.8(6) yes
C(10) C(11) C(18) 111.8(7) yes
C(10) C(11) C(12) 110.1(7) yes
C(12) C(11) C(18) 113.1(7) yes
C(11) C(12) C(13) 112.0(6) yes
C(12) C(13) C(14) 112.3(6) yes
C(9) C(14) C(13) 107.1(6) yes
C(13) C(14) C(15) 113.3(6) yes
C(9) C(14) C(15) 113.8(6) yes
C(14) C(15) C(17) 114.2(6) yes
C(14) C(15) C(16) 112.6(6) yes
C(16) C(15) C(17) 110.5(6) yes

loop_
_geom_bond_atom_site_label_1
_geom_bond_atom_site_label_2
_geom_bond_distance
_geom_bond_publ_flag
Br(1) C(2) 1.959(6) yes
O(1) C(1) 1.184(8) yes
O(2) C(1) 1.339(8) yes
O(2) C(9) 1.461(8) yes
C(1) C(2) 1.507(9) yes
C(2) C(3) 1.499(9) yes
C(3) C(4) 1.370(8) yes
C(3) C(8) 1.380(10) yes
C(4) C(5) 1.370(10) yes
C(5) C(6) 1.360(10) yes
C(6) C(7) 1.370(10) yes
C(7) C(8) 1.380(10) yes
C(9) C(10) 1.510(10) yes
C(9) C(14) 1.511(9) yes
C(10) C(11) 1.510(10) yes
C(11) C(12) 1.520(10) yes
C(11) C(18) 1.520(10) yes
C(12) C(13) 1.510(10) yes
C(13) C(14) 1.540(10) yes
C(14) C(15) 1.539(9) yes
C(15) C(16) 1.520(10) yes
C(15) C(17) 1.520(10) yes

loop_
_geom_torsion_atom_site_label_1
_geom_torsion_atom_site_label_2
_geom_torsion_atom_site_label_3
_geom_torsion_atom_site_label_4
_geom_torsion
_geom_torsion_publ_flag
O(1) C(1) C(2) C(3) 16.4(10) yes
C(10) C(9) C(14) C(13) 57.9(8) yes
C(14) C(9) C(10) C(11) -59.6(8) yes
C(9) C(10) C(11) C(12) 55.4(8) yes
C(10) C(11) C(12) C(13) -54.3(9) yes
C(11) C(12) C(13) C(14) 55.8(9) yes
C(12) C(13) C(14) C(9) -55.7(8) yes

loop_
_cod_changelog_entry_id
_cod_changelog_entry_author
_cod_changelog_entry_date
_cod_changelog_entry_text
1 'Vaitkus, Antanas' 2023-12-24T01:34:00+02:00
;
 Corrected the ATOM_TYPE loop after consulting the original publication and
 supplementary material.
;
